data_9012180
loop_
_publ_author_name
'Knop, O.'
'Cameron, T. S.'
'Jochem, K.'

_publ_section_title
;
 What is the true space group of weberite?
 Sample: Imm2 refinement, T = 133 K
;
_journal_name_full 'Journal of Solid State Chemistry'
_journal_page_first 213
_journal_page_last 221
_journal_paper_doi 10.1016/0022-4596(82)90231-6
_journal_volume 43
_journal_year 1982
_chemical_compound_source 'Ivigtut, Greenland'
_chemical_formula_sum 'Al F7 Mg Na2'
_chemical_name_mineral Weberite
_space_group_IT_number 44
_symmetry_space_group_name_Hall 'I 2 -2'
_symmetry_space_group_name_H-M 'I m m 2'
_cell_angle_alpha 90
_cell_angle_beta 90
_cell_angle_gamma 90
_cell_length_a 7.050
_cell_length_b 9.979
_cell_length_c 7.297
_cell_formula_units_Z 4
_cell_volume 513.358
_database_code_amcsd 0013480
_diffrn_ambient_temperature 133
_exptl_crystal_density_diffrn 2.979
_cod_original_formula_sum 'Na2 Mg Al F7'
_cod_database_code 9012180

loop_
_space_group_symop_operation_xyz
x,y,z
1/2+x,1/2+y,1/2+z
x,-y,z
1/2+x,1/2-y,1/2+z
-x,y,z
1/2-x,1/2+y,1/2+z
-x,-y,z
1/2-x,1/2-y,1/2+z

loop_
_atom_site_aniso_label
_atom_site_aniso_U_11
_atom_site_aniso_U_22
_atom_site_aniso_U_33
_atom_site_aniso_U_12
_atom_site_aniso_U_13
_atom_site_aniso_U_23
Na1 0.01220 0.01300 0.04160 0.00000 -0.00380 0.00000
Na2 0.01530 0.02540 0.01350 0.00000 0.00000 -0.00620
Mg 0.00530 0.00540 0.00890 0.00000 0.00020 0.00000
Al 0.00590 0.00520 0.00900 0.00000 0.00000 -0.00050
F1 0.00460 0.01590 0.00730 0.00000 0.00000 0.00000
F2 0.00700 0.01390 0.01700 0.00000 0.00000 0.00000
F3 0.01780 0.00780 0.00650 0.00000 0.00000 0.00190
F4 0.00840 0.01520 0.01510 0.00000 0.00000 -0.00150
F5 0.00720 0.00950 0.01820 0.00210 0.00000 -0.00520
F6 0.01220 0.01040 0.01150 -0.00240 0.00250 0.00240

loop_
_atom_site_label
_atom_site_fract_x
_atom_site_fract_y
_atom_site_fract_z
Na1 0.24980 0.00000 0.49640
Na2 0.00000 0.25330 0.74790
Mg 0.24880 0.00000 0.00000
Al 0.00000 0.25120 0.24910
F1 0.00000 0.00000 0.89030
F2 0.00000 0.50000 0.61770
F3 0.00000 0.16500 0.47520
F4 0.00000 0.33630 0.02390
F5 0.18620 0.13720 0.18450
F6 0.31730 0.13770 0.82360

loop_
_cod_related_entry_id
_cod_related_entry_database
_cod_related_entry_code
1 AMCSD 0013480
